data_1554556
loop_
_publ_author_name
'Ji, Cheng-Long'
'Pan, Yao'
'Geng, Fang-Zhou'
'Hao, Wen-Juan'
'Tu, Shu-Jiang'
'Jiang, Bo'

_publ_section_title
;
 Synergistic silver/scandium catalytic spiroketalization of \b-alkynyl
 ketones for the atom economical synthesis of skeletally diverse
 spirocyclic isochromenes
;
_journal_issue 4
_journal_name_full 'Organic Chemistry Frontiers'
_journal_page_first 474
_journal_paper_doi 10.1039/C8QO01277F
_journal_volume 6
_journal_year 2019
_chemical_formula_sum 'C30 H25 N O2'
_chemical_formula_weight 431.51
_space_group_IT_number 14
_space_group_name_Hall '-P 2ybc'
_space_group_name_H-M_alt 'P 1 21/c 1'
_symmetry_cell_setting monoclinic
_symmetry_space_group_name_H-M 'P 1 21/c 1'
_atom_sites_solution_hydrogens geom
_atom_sites_solution_primary direct
_atom_sites_solution_secondary difmap
_audit_creation_method SHELXL-97
_audit_update_record
;
2018-11-24 deposited with the CCDC.
2019-01-03 downloaded from the CCDC.
;
_cell_angle_alpha 90.00
_cell_angle_beta 95.248(2)
_cell_angle_gamma 90.00
_cell_formula_units_Z 4
_cell_length_a 5.7768(5)
_cell_length_b 26.401(2)
_cell_length_c 15.2336(14)
_cell_measurement_reflns_used 1293
_cell_measurement_temperature 298(2)
_cell_measurement_theta_max 26.017
_cell_measurement_theta_min 2.676
_cell_volume 2313.6(3)
_computing_cell_refinement 'Bruker SMART'
_computing_data_collection 'Bruker SMART'
_computing_data_reduction 'Bruker SHELXTL'
_computing_molecular_graphics 'Bruker SHELXTL'
_computing_publication_material 'Bruker SHELXTL'
_computing_structure_refinement 'SHELXL-97 (Sheldrick, 1997)'
_computing_structure_solution 'SHELXS-97 (Sheldrick, 1990)'
_diffrn_ambient_temperature 298(2)
_diffrn_measured_fraction_theta_full 0.998
_diffrn_measured_fraction_theta_max 0.998
_diffrn_measurement_device_type 'CCD area detector'
_diffrn_measurement_method 'phi and omega scans'
_diffrn_radiation_monochromator graphite
_diffrn_radiation_source 'fine-focus sealed tube'
_diffrn_radiation_type MoK\a
_diffrn_radiation_wavelength 0.71073
_diffrn_reflns_av_R_equivalents 0.1091
_diffrn_reflns_av_sigmaI/netI 0.1270
_diffrn_reflns_limit_h_max 6
_diffrn_reflns_limit_h_min -6
_diffrn_reflns_limit_k_max 31
_diffrn_reflns_limit_k_min -31
_diffrn_reflns_limit_l_max 18
_diffrn_reflns_limit_l_min -16
_diffrn_reflns_number 11699
_diffrn_reflns_theta_full 25.02
_diffrn_reflns_theta_max 25.02
_diffrn_reflns_theta_min 2.68
_exptl_absorpt_coefficient_mu 0.077
_exptl_absorpt_correction_T_max 0.9969
_exptl_absorpt_correction_T_min 0.9721
_exptl_absorpt_correction_type multi-scan
_exptl_absorpt_process_details sadabs
_exptl_crystal_colour yellow
_exptl_crystal_density_diffrn 1.239
_exptl_crystal_density_method 'not measured'
_exptl_crystal_description block
_exptl_crystal_F_000 912
_exptl_crystal_size_max 0.37
_exptl_crystal_size_mid 0.08
_exptl_crystal_size_min 0.04
_refine_diff_density_max 0.173
_refine_diff_density_min -0.148
_refine_diff_density_rms 0.036
_refine_ls_extinction_method none
_refine_ls_goodness_of_fit_ref 1.006
_refine_ls_hydrogen_treatment mixed
_refine_ls_matrix_type full
_refine_ls_number_parameters 298
_refine_ls_number_reflns 4072
_refine_ls_number_restraints 0
_refine_ls_restrained_S_all 1.006
_refine_ls_R_factor_all 0.1742
_refine_ls_R_factor_gt 0.0652
_refine_ls_shift/su_max 0.000
_refine_ls_shift/su_mean 0.000
_refine_ls_structure_factor_coef Fsqd
_refine_ls_weighting_details 'calc w=1/[\s^2^(Fo^2^)+(0.0004P)^2^+0.0000P] where P=(Fo^2^+2Fc^2^)/3'
_refine_ls_weighting_scheme calc
_refine_ls_wR_factor_gt 0.0690
_refine_ls_wR_factor_ref 0.0817
_reflns_number_gt 1741
_reflns_number_total 4072
_reflns_threshold_expression >2sigma(I)
_cod_data_source_file c8qo01277f2.cif
_cod_data_source_block 170928a
_cod_depositor_comments
;
The following automatic conversions were performed:

data item '_symmetry_cell_setting' value 'Monoclinic' was changed to
'monoclinic' in accordance with the
/home/saulius/struct/COD-crude-data/automatic-downloads/DataCite-retrospective/RSC/depositions/lib/dictionaries/cif_core.dic
dictionary named 'cif_core.dic' version 2.4.2 last updated on
2011-04-26.

Automatic conversion script
Id: cif_fix_values 6909 2019-04-08 15:41:33Z antanas 
;
_cod_original_sg_symbol_H-M P2(1)/c
_cod_database_code 1554556

loop_
_symmetry_equiv_pos_as_xyz
'x, y, z'
'-x, y+1/2, -z+1/2'
'-x, -y, -z'
'x, -y-1/2, z-1/2'

loop_
_atom_site_label
_atom_site_type_symbol
_atom_site_fract_x
_atom_site_fract_y
_atom_site_fract_z
_atom_site_U_iso_or_equiv
_atom_site_adp_type
_atom_site_occupancy
_atom_site_symmetry_multiplicity
_atom_site_calc_flag
_atom_site_refinement_flags
N1 N -0.0779(5) 0.72411(8) 0.84659(15) 0.0505(7) Uani 1 1 d .
O1 O -0.2324(4) 0.70281(6) 0.90651(11) 0.0500(6) Uani 1 1 d .
O2 O 0.0289(4) 0.63851(7) 0.95428(11) 0.0521(6) Uani 1 1 d .
C1 C 0.1412(6) 0.73858(10) 0.89960(17) 0.0530(9) Uani 1 1 d .
H1 H 0.2712 0.7191 0.8799 0.064 Uiso 1 1 calc R
C2 C 0.0990(6) 0.72293(9) 0.99394(16) 0.0558(10) Uani 1 1 d .
H2A H 0.2393 0.7092 1.0249 0.067 Uiso 1 1 calc R
H2B H 0.0464 0.7515 1.0269 0.067 Uiso 1 1 calc R
C3 C -0.0863(6) 0.68325(10) 0.98083(19) 0.0482(9) Uani 1 1 d .
C4 C -0.2430(6) 0.67262(11) 1.05161(18) 0.0507(9) Uani 1 1 d .
C5 C -0.2807(6) 0.70705(11) 1.1178(2) 0.0610(10) Uani 1 1 d .
H5 H -0.2027 0.7379 1.1208 0.073 Uiso 1 1 calc R
C6 C -0.4337(7) 0.69543(13) 1.1791(2) 0.0695(11) Uani 1 1 d .
H6 H -0.4565 0.7182 1.2240 0.083 Uiso 1 1 calc R
C7 C -0.5531(7) 0.65016(14) 1.1740(2) 0.0741(11) Uani 1 1 d .
H7 H -0.6596 0.6429 1.2145 0.089 Uiso 1 1 calc R
C8 C -0.5150(7) 0.61567(12) 1.1091(2) 0.0718(11) Uani 1 1 d .
H8 H -0.5957 0.5851 1.1060 0.086 Uiso 1 1 calc R
C9 C -0.3563(6) 0.62619(11) 1.04805(19) 0.0540(9) Uani 1 1 d .
C10 C -0.2920(6) 0.58900(11) 0.98432(19) 0.0614(10) Uani 1 1 d .
H10 H -0.3850 0.5606 0.9726 0.074 Uiso 1 1 calc R
C11 C -0.1035(7) 0.59506(11) 0.94289(19) 0.0523(9) Uani 1 1 d .
C12 C 0.0083(7) 0.55825(11) 0.88681(18) 0.0531(9) Uani 1 1 d .
C13 C 0.1942(7) 0.57140(12) 0.8423(2) 0.0709(11) Uani 1 1 d .
H13 H 0.2514 0.6043 0.8467 0.085 Uiso 1 1 calc R
C14 C 0.2987(7) 0.53665(14) 0.7908(2) 0.0816(12) Uani 1 1 d .
H14 H 0.4251 0.5461 0.7610 0.098 Uiso 1 1 calc R
C15 C 0.2152(8) 0.48816(14) 0.7841(2) 0.0854(14) Uani 1 1 d .
H15 H 0.2845 0.4648 0.7491 0.102 Uiso 1 1 calc R
C16 C 0.0326(9) 0.47412(13) 0.8280(2) 0.0931(14) Uani 1 1 d .
H16 H -0.0223 0.4410 0.8235 0.112 Uiso 1 1 calc R
C17 C -0.0728(7) 0.50868(13) 0.8796(2) 0.0799(12) Uani 1 1 d .
H17 H -0.1985 0.4988 0.9096 0.096 Uiso 1 1 calc R
C18 C -0.0574(7) 0.69160(10) 0.77343(19) 0.0495(9) Uani 1 1 d .
C19 C -0.2330(6) 0.65785(11) 0.74609(19) 0.0592(10) Uani 1 1 d .
H19 H -0.3621 0.6546 0.7779 0.071 Uiso 1 1 calc R
C20 C -0.2153(8) 0.62903(12) 0.6711(2) 0.0796(12) Uani 1 1 d .
H20 H -0.3321 0.6060 0.6532 0.096 Uiso 1 1 calc R
C21 C -0.0272(9) 0.63408(14) 0.6230(2) 0.0834(13) Uani 1 1 d .
H21 H -0.0162 0.6143 0.5731 0.100 Uiso 1 1 calc R
C22 C 0.1447(7) 0.66828(13) 0.6484(2) 0.0745(11) Uani 1 1 d .
H22 H 0.2726 0.6718 0.6160 0.089 Uiso 1 1 calc R
C23 C 0.1261(6) 0.69748(11) 0.7227(2) 0.0629(10) Uani 1 1 d .
H23 H 0.2397 0.7216 0.7386 0.075 Uiso 1 1 calc R
C24 C 0.1926(6) 0.79438(11) 0.89437(17) 0.0495(9) Uani 1 1 d .
C25 C 0.4074(6) 0.81223(12) 0.92642(18) 0.0626(10) Uani 1 1 d .
H25 H 0.5239 0.7894 0.9454 0.075 Uiso 1 1 calc R
C26 C 0.4528(7) 0.86356(14) 0.93088(19) 0.0712(11) Uani 1 1 d .
H26 H 0.5990 0.8747 0.9534 0.085 Uiso 1 1 calc R
C27 C 0.2857(8) 0.89834(12) 0.9026(2) 0.0685(11) Uani 1 1 d .
C28 C 0.0729(7) 0.88042(12) 0.86931(19) 0.0706(11) Uani 1 1 d .
H28 H -0.0424 0.9033 0.8492 0.085 Uiso 1 1 calc R
C29 C 0.0256(6) 0.82904(11) 0.86486(17) 0.0606(10) Uani 1 1 d .
H29 H -0.1202 0.8179 0.8418 0.073 Uiso 1 1 calc R
C30 C 0.3386(7) 0.95480(11) 0.9090(2) 0.1129(17) Uani 1 1 d .
H30A H 0.4608 0.9606 0.9550 0.169 Uiso 1 1 calc R
H30B H 0.2016 0.9728 0.9222 0.169 Uiso 1 1 calc R
H30C H 0.3867 0.9666 0.8539 0.169 Uiso 1 1 calc R

loop_
_atom_site_aniso_label
_atom_site_aniso_U_11
_atom_site_aniso_U_22
_atom_site_aniso_U_33
_atom_site_aniso_U_23
_atom_site_aniso_U_13
_atom_site_aniso_U_12
N1 0.054(2) 0.0456(16) 0.0508(16) 0.0028(13) -0.0018(15) -0.0053(13)
O1 0.0489(17) 0.0571(12) 0.0431(12) 0.0032(10) -0.0010(11) -0.0024(11)
O2 0.0491(17) 0.0438(13) 0.0632(13) -0.0017(10) 0.0040(11) -0.0010(12)
C1 0.056(3) 0.0472(19) 0.055(2) -0.0003(15) -0.0012(18) -0.0016(17)
C2 0.066(3) 0.0454(19) 0.053(2) -0.0007(14) -0.0103(18) -0.0058(18)
C3 0.050(3) 0.0420(19) 0.051(2) -0.0024(15) -0.0041(18) -0.0007(18)
C4 0.056(3) 0.052(2) 0.0428(19) 0.0037(16) -0.0007(18) 0.0049(18)
C5 0.067(3) 0.058(2) 0.056(2) -0.0031(18) -0.004(2) 0.0008(19)
C6 0.081(4) 0.079(3) 0.049(2) -0.0056(19) 0.005(2) 0.017(2)
C7 0.080(4) 0.085(3) 0.060(2) 0.013(2) 0.020(2) 0.018(2)
C8 0.084(4) 0.058(2) 0.075(2) 0.009(2) 0.018(2) 0.002(2)
C9 0.061(3) 0.051(2) 0.051(2) 0.0043(17) 0.0077(19) -0.0005(19)
C10 0.069(3) 0.052(2) 0.065(2) -0.0048(17) 0.016(2) -0.015(2)
C11 0.063(3) 0.039(2) 0.054(2) 0.0002(15) 0.0044(19) -0.0048(19)
C12 0.065(3) 0.045(2) 0.050(2) -0.0010(16) 0.0062(19) 0.0000(19)
C13 0.072(3) 0.054(2) 0.089(3) -0.0060(19) 0.019(2) -0.002(2)
C14 0.080(4) 0.078(3) 0.092(3) -0.006(2) 0.037(2) 0.002(3)
C15 0.107(5) 0.070(3) 0.080(3) -0.020(2) 0.015(3) 0.011(3)
C16 0.123(5) 0.062(3) 0.097(3) -0.021(2) 0.030(3) -0.009(3)
C17 0.095(4) 0.061(3) 0.088(3) -0.018(2) 0.031(2) -0.016(2)
C18 0.061(3) 0.044(2) 0.044(2) 0.0051(15) 0.0048(19) 0.0021(18)
C19 0.055(3) 0.068(2) 0.054(2) -0.0066(17) 0.0028(19) -0.0082(19)
C20 0.089(4) 0.090(3) 0.060(2) -0.018(2) 0.005(2) -0.014(2)
C21 0.098(4) 0.105(3) 0.045(2) -0.013(2) -0.001(3) 0.018(3)
C22 0.075(4) 0.096(3) 0.054(2) 0.012(2) 0.015(2) 0.008(2)
C23 0.066(3) 0.065(2) 0.058(2) 0.0065(18) 0.005(2) -0.004(2)
C24 0.055(3) 0.050(2) 0.0447(19) 0.0017(15) 0.0089(17) -0.0023(19)
C25 0.054(3) 0.066(2) 0.067(2) 0.0043(17) -0.001(2) -0.005(2)
C26 0.062(3) 0.076(3) 0.074(3) -0.003(2) -0.002(2) -0.024(2)
C27 0.095(4) 0.054(2) 0.058(2) -0.0074(18) 0.015(2) -0.018(3)
C28 0.087(4) 0.053(2) 0.072(2) 0.0105(18) 0.009(2) 0.004(2)
C29 0.061(3) 0.054(2) 0.066(2) 0.0055(17) 0.0020(19) -0.007(2)
C30 0.164(5) 0.057(2) 0.121(3) -0.014(2) 0.028(3) -0.029(3)

loop_
_atom_type_symbol
_atom_type_description
_atom_type_scat_dispersion_real
_atom_type_scat_dispersion_imag
_atom_type_scat_source
C C 0.0033 0.0016 'International Tables Vol C Tables 4.2.6.8 and 6.1.1.4'
H H 0.0000 0.0000 'International Tables Vol C Tables 4.2.6.8 and 6.1.1.4'
N N 0.0061 0.0033 'International Tables Vol C Tables 4.2.6.8 and 6.1.1.4'
O O 0.0106 0.0060 'International Tables Vol C Tables 4.2.6.8 and 6.1.1.4'

loop_
_geom_angle_atom_site_label_1
_geom_angle_atom_site_label_2
_geom_angle_atom_site_label_3
_geom_angle
C18 N1 O1 111.1(2)
C18 N1 C1 117.0(3)
O1 N1 C1 107.5(2)
C3 O1 N1 106.5(2)
C11 O2 C3 117.0(3)
N1 C1 C24 112.6(2)
N1 C1 C2 103.8(3)
C24 C1 C2 111.2(2)
N1 C1 H1 109.7
C24 C1 H1 109.7
C2 C1 H1 109.7
C3 C2 C1 103.6(2)
C3 C2 H2A 111.0
C1 C2 H2A 111.0
C3 C2 H2B 111.0
C1 C2 H2B 111.0
H2A C2 H2B 109.0
O2 C3 O1 109.1(2)
O2 C3 C4 112.1(2)
O1 C3 C4 106.5(3)
O2 C3 C2 105.6(3)
O1 C3 C2 102.3(2)
C4 C3 C2 120.5(3)
C9 C4 C5 120.1(3)
C9 C4 C3 116.8(3)
C5 C4 C3 123.1(3)
C6 C5 C4 119.9(3)
C6 C5 H5 120.0
C4 C5 H5 120.0
C5 C6 C7 120.3(3)
C5 C6 H6 119.9
C7 C6 H6 119.9
C8 C7 C6 120.1(4)
C8 C7 H7 120.0
C6 C7 H7 120.0
C7 C8 C9 120.4(3)
C7 C8 H8 119.8
C9 C8 H8 119.8
C4 C9 C8 119.1(3)
C4 C9 C10 118.3(3)
C8 C9 C10 122.4(3)
C11 C10 C9 120.7(3)
C11 C10 H10 119.6
C9 C10 H10 119.6
C10 C11 O2 120.9(3)
C10 C11 C12 128.3(3)
O2 C11 C12 110.6(3)
C13 C12 C17 118.3(3)
C13 C12 C11 121.6(3)
C17 C12 C11 120.1(3)
C12 C13 C14 121.1(3)
C12 C13 H13 119.4
C14 C13 H13 119.4
C15 C14 C13 119.7(4)
C15 C14 H14 120.2
C13 C14 H14 120.2
C16 C15 C14 120.3(4)
C16 C15 H15 119.8
C14 C15 H15 119.8
C15 C16 C17 120.3(4)
C15 C16 H16 119.8
C17 C16 H16 119.8
C16 C17 C12 120.2(4)
C16 C17 H17 119.9
C12 C17 H17 119.9
C23 C18 C19 118.9(3)
C23 C18 N1 119.8(3)
C19 C18 N1 120.9(3)
C20 C19 C18 119.6(3)
C20 C19 H19 120.2
C18 C19 H19 120.2
C21 C20 C19 120.6(4)
C21 C20 H20 119.7
C19 C20 H20 119.7
C22 C21 C20 120.1(4)
C22 C21 H21 119.9
C20 C21 H21 119.9
C21 C22 C23 119.4(4)
C21 C22 H22 120.3
C23 C22 H22 120.3
C18 C23 C22 121.2(3)
C18 C23 H23 119.4
C22 C23 H23 119.4
C25 C24 C29 118.1(3)
C25 C24 C1 119.5(3)
C29 C24 C1 122.2(3)
C24 C25 C26 121.0(3)
C24 C25 H25 119.5
C26 C25 H25 119.5
C27 C26 C25 121.1(3)
C27 C26 H26 119.5
C25 C26 H26 119.5
C28 C27 C26 117.8(3)
C28 C27 C30 122.0(4)
C26 C27 C30 120.3(4)
C27 C28 C29 121.5(3)
C27 C28 H28 119.2
C29 C28 H28 119.2
C24 C29 C28 120.4(3)
C24 C29 H29 119.8
C28 C29 H29 119.8
C27 C30 H30A 109.5
C27 C30 H30B 109.5
H30A C30 H30B 109.5
C27 C30 H30C 109.5
H30A C30 H30C 109.5
H30B C30 H30C 109.5

loop_
_geom_bond_atom_site_label_1
_geom_bond_atom_site_label_2
_geom_bond_distance
N1 C18 1.420(3)
N1 O1 1.447(3)
N1 C1 1.487(3)
O1 C3 1.444(3)
O2 C11 1.381(3)
O2 C3 1.432(3)
C1 C24 1.506(3)
C1 C2 1.536(3)
C1 H1 0.9800
C2 C3 1.498(4)
C2 H2A 0.9700
C2 H2B 0.9700
C3 C4 1.496(4)
C4 C9 1.388(4)
C4 C5 1.390(4)
C5 C6 1.377(4)
C5 H5 0.9300
C6 C7 1.379(4)
C6 H6 0.9300
C7 C8 1.377(4)
C7 H7 0.9300
C8 C9 1.392(4)
C8 H8 0.9300
C9 C10 1.453(4)
C10 C11 1.317(4)
C10 H10 0.9300
C11 C12 1.481(4)
C12 C13 1.367(4)
C12 C17 1.391(4)
C13 C14 1.381(4)
C13 H13 0.9300
C14 C15 1.368(4)
C14 H14 0.9300
C15 C16 1.352(5)
C15 H15 0.9300
C16 C17 1.382(4)
C16 H16 0.9300
C17 H17 0.9300
C18 C23 1.377(4)
C18 C19 1.386(4)
C19 C20 1.384(4)
C19 H19 0.9300
C20 C21 1.372(5)
C20 H20 0.9300
C21 C22 1.371(5)
C21 H21 0.9300
C22 C23 1.381(4)
C22 H22 0.9300
C23 H23 0.9300
C24 C25 1.374(4)
C24 C29 1.375(4)
C25 C26 1.381(4)
C25 H25 0.9300
C26 C27 1.372(4)
C26 H26 0.9300
C27 C28 1.371(4)
C27 C30 1.523(4)
C28 C29 1.384(3)
C28 H28 0.9300
C29 H29 0.9300
C30 H30A 0.9600
C30 H30B 0.9600
C30 H30C 0.9600

loop_
_geom_torsion_atom_site_label_1
_geom_torsion_atom_site_label_2
_geom_torsion_atom_site_label_3
_geom_torsion_atom_site_label_4
_geom_torsion
C18 N1 O1 C3 103.7(2)
C1 N1 O1 C3 -25.4(2)
C18 N1 C1 C24 114.7(3)
O1 N1 C1 C24 -119.5(2)
C18 N1 C1 C2 -124.9(3)
O1 N1 C1 C2 0.9(3)
N1 C1 C2 C3 22.7(3)
C24 C1 C2 C3 144.0(3)
C11 O2 C3 O1 -74.4(3)
C11 O2 C3 C4 43.3(3)
C11 O2 C3 C2 176.3(2)
N1 O1 C3 O2 -72.0(3)
N1 O1 C3 C4 166.8(2)
N1 O1 C3 C2 39.5(3)
C1 C2 C3 O2 76.2(3)
C1 C2 C3 O1 -37.9(3)
C1 C2 C3 C4 -155.7(3)
O2 C3 C4 C9 -34.7(4)
O1 C3 C4 C9 84.5(3)
C2 C3 C4 C9 -159.9(3)
O2 C3 C4 C5 146.4(3)
O1 C3 C4 C5 -94.4(3)
C2 C3 C4 C5 21.2(5)
C9 C4 C5 C6 -1.1(5)
C3 C4 C5 C6 177.7(3)
C4 C5 C6 C7 -1.2(5)
C5 C6 C7 C8 1.9(5)
C6 C7 C8 C9 -0.1(5)
C5 C4 C9 C8 2.8(5)
C3 C4 C9 C8 -176.1(3)
C5 C4 C9 C10 -172.9(3)
C3 C4 C9 C10 8.2(4)
C7 C8 C9 C4 -2.2(5)
C7 C8 C9 C10 173.4(3)
C4 C9 C10 C11 12.6(5)
C8 C9 C10 C11 -163.0(3)
C9 C10 C11 O2 -4.6(5)
C9 C10 C11 C12 169.9(3)
C3 O2 C11 C10 -24.8(4)
C3 O2 C11 C12 159.9(2)
C10 C11 C12 C13 174.7(4)
O2 C11 C12 C13 -10.3(4)
C10 C11 C12 C17 -6.4(5)
O2 C11 C12 C17 168.6(3)
C17 C12 C13 C14 0.4(5)
C11 C12 C13 C14 179.3(3)
C12 C13 C14 C15 0.0(6)
C13 C14 C15 C16 -0.5(6)
C14 C15 C16 C17 0.6(7)
C15 C16 C17 C12 -0.1(6)
C13 C12 C17 C16 -0.4(5)
C11 C12 C17 C16 -179.4(3)
O1 N1 C18 C23 -161.9(3)
C1 N1 C18 C23 -38.0(4)
O1 N1 C18 C19 25.6(4)
C1 N1 C18 C19 149.5(3)
C23 C18 C19 C20 3.2(5)
N1 C18 C19 C20 175.7(3)
C18 C19 C20 C21 -0.9(5)
C19 C20 C21 C22 -0.6(6)
C20 C21 C22 C23 -0.1(6)
C19 C18 C23 C22 -4.0(5)
N1 C18 C23 C22 -176.6(3)
C21 C22 C23 C18 2.4(5)
N1 C1 C24 C25 -168.4(3)
C2 C1 C24 C25 75.5(4)
N1 C1 C24 C29 16.9(4)
C2 C1 C24 C29 -99.2(3)
C29 C24 C25 C26 1.5(5)
C1 C24 C25 C26 -173.4(3)
C24 C25 C26 C27 -0.7(5)
C25 C26 C27 C28 -0.4(5)
C25 C26 C27 C30 179.4(3)
C26 C27 C28 C29 0.7(5)
C30 C27 C28 C29 -179.1(3)
C25 C24 C29 C28 -1.3(5)
C1 C24 C29 C28 173.5(3)
C27 C28 C29 C24 0.2(5)
